data_4129517
loop_
_publ_author_name
'Mackay, Emily G.'
'Newton, Christopher G.'
'Toombs-Ruane, Henry'
'Lindeboom, Erik Jan'
'Fallon, Thomas'
'Willis, Anthony C.'
'Paddon-Row, Michael N'
'Sherburn, Michael S.'

_publ_section_title
;
 [5]Radialene.
;
_journal_issue 46
_journal_name_full 'Journal of the American Chemical Society'
_journal_page_first 14653
_journal_page_last 14659
_journal_paper_doi 10.1021/jacs.5b07445
_journal_volume 137
_journal_year 2015
_chemical_compound_source local
_chemical_formula_moiety 'C19 H14 Fe2 O7'
_chemical_formula_sum 'C19 H14 Fe2 O7'
_chemical_formula_weight 466.01
_space_group_IT_number 14
_space_group_name_Hall '-P 2ybc'
_space_group_name_H-M_alt 'P 1 21/c 1'
_symmetry_cell_setting monoclinic
_symmetry_space_group_name_Hall '-P 2ybc'
_symmetry_space_group_name_H-M 'P 1 21/c 1'
_atom_sites_solution_hydrogens difmap
_atom_sites_solution_primary direct
_audit_creation_date 13-06-21
_audit_creation_method CRYSTALS_ver_14.40
_audit_update_record
;
2013-06-21 - Report on C19 H14 Fe2 O7
             by Anthony C. Willis
             for Henry Toombs-Ruane and Mick Sherburn
2013-06-21 - passes checkcif tests with minor warnings
;
_cell_angle_alpha 90
_cell_angle_beta 108.7649(8)
_cell_angle_gamma 90
_cell_formula_units_Z 4
_cell_length_a 9.8528(2)
_cell_length_b 16.6280(2)
_cell_length_c 12.4642(2)
_cell_measurement_reflns_used 38060
_cell_measurement_temperature 200
_cell_measurement_theta_max 30
_cell_measurement_theta_min 2.6
_cell_volume 1933.50(6)
_computing_cell_refinement 'DENZO/SCALEPACK (Otwinowski & Minor, 1997)'
_computing_data_collection 'COLLECT (Nonius, 2001).'
_computing_data_reduction 'DENZO/SCALEPACK (Otwinowski & Minor, 1997)'
_computing_molecular_graphics
; 
ORTEP-II (Johnson 1976) in teXsan (MSC, 1992-1997)
;
_computing_publication_material 'CRYSTALS (Betteridge et al., 2003)'
_computing_structure_refinement 'CRYSTALS (Betteridge et al., 2003)'
_computing_structure_solution 'SIR92 (Altomare et al., 1994)'
_diffrn_ambient_temperature 200
_diffrn_measured_fraction_theta_full 0.999
_diffrn_measured_fraction_theta_max 0.999
_diffrn_measurement_device Area
_diffrn_measurement_device_type 'Nonius KappaCCD'
_diffrn_measurement_method '\f & \w scans'
_diffrn_radiation_monochromator graphite
_diffrn_radiation_type 'Mo K\a'
_diffrn_radiation_wavelength 0.71073
_diffrn_reflns_av_R_equivalents 0.035
_diffrn_reflns_limit_h_max 13
_diffrn_reflns_limit_h_min -13
_diffrn_reflns_limit_k_max 23
_diffrn_reflns_limit_k_min -22
_diffrn_reflns_limit_l_max 17
_diffrn_reflns_limit_l_min -17
_diffrn_reflns_number 52908
_diffrn_reflns_theta_full 30.033
_diffrn_reflns_theta_max 30.033
_diffrn_reflns_theta_min 2.612
_diffrn_standards_number 0
_exptl_absorpt_coefficient_mu 1.538
_exptl_absorpt_correction_T_max 0.805
_exptl_absorpt_correction_T_min 0.604
_exptl_absorpt_correction_type integration
_exptl_absorpt_process_details
;
via Gaussian method (Coppens, 1970) implemented in maXus (2000)
;
_exptl_crystal_colour yellow
_exptl_crystal_density_diffrn 1.601
_exptl_crystal_density_method 'not measured'
_exptl_crystal_description block
_exptl_crystal_F_000 944
_exptl_crystal_size_max 0.400
_exptl_crystal_size_mid 0.210
_exptl_crystal_size_min 0.150
_refine_diff_density_max 0.42
_refine_diff_density_min -0.41
_refine_ls_extinction_method None
_refine_ls_goodness_of_fit_ref 0.9870
_refine_ls_hydrogen_treatment refxyz
_refine_ls_matrix_type full
_refine_ls_number_parameters 295
_refine_ls_number_reflns 5653
_refine_ls_number_restraints 0
_refine_ls_R_factor_all 0.0347
_refine_ls_R_factor_gt 0.0264
_refine_ls_shift/su_max 0.0056988
_refine_ls_shift/su_mean 0.0004756
_refine_ls_structure_factor_coef Fsqd
_refine_ls_weighting_details
;
 Method= Modified Sheldrick 
 w=1/[\s^2^(F^2^) + ( 0.03P)^2^ + 0.83P] 
 ,where P=(max(Fo^2^,0) + 2Fc^2^)/3 
;
_refine_ls_weighting_scheme calc
_refine_ls_wR_factor_all 0.0649
_refine_ls_wR_factor_gt 0.0611
_refine_ls_wR_factor_ref 0.0649
_reflns_limit_h_max 13
_reflns_limit_h_min -13
_reflns_limit_k_max 23
_reflns_limit_k_min 0
_reflns_limit_l_max 17
_reflns_limit_l_min 0
_reflns_number_gt 4777
_reflns_number_total 5655
_reflns_threshold_expression I>2.0\s(I)
_oxford_diffrn_Wilson_B_factor 2.29
_oxford_diffrn_Wilson_scale 3.19
_oxford_refine_ls_r_factor_ref 0.0347
_oxford_refine_ls_scale 0.5571(6)
_oxford_reflns_number_all 5653
_oxford_reflns_threshold_expression_ref I>-10.0\s(I)
_oxford_structure_analysis_title 'she1319 At 10:24 on 21/ 6/13'
_cod_data_source_file ja5b07445_si_004.cif
_cod_data_source_block she1319
_cod_original_sg_symbol_Hall '-P 2ybc '
_cod_original_sg_symbol_H-M 'P 1 21/c 1 '
_cod_database_code 4129517

loop_
_symmetry_equiv_pos_as_xyz
x,y,z
-x,-y,-z
-x,y+1/2,-z+1/2
x,-y+1/2,z+1/2

loop_
_atom_site_label
_atom_site_type_symbol
_atom_site_fract_x
_atom_site_fract_y
_atom_site_fract_z
_atom_site_U_iso_or_equiv
_atom_site_occupancy
_atom_site_adp_type
Fe1 Fe 0.66493(2) 0.305994(12) 0.472610(16) 0.0281 1.0000 Uani
Fe2 Fe 0.17182(2) 0.106486(11) 0.307114(16) 0.0269 1.0000 Uani
O1 O 0.53431(11) 0.14554(7) 0.57896(9) 0.0374 1.0000 Uani
O2 O 0.86960(14) 0.20575(9) 0.64339(12) 0.0593 1.0000 Uani
O3 O 0.85895(16) 0.37708(9) 0.36364(12) 0.0603 1.0000 Uani
O4 O 0.65792(19) 0.42506(9) 0.64390(13) 0.0692 1.0000 Uani
O5 O 0.19751(14) 0.25473(8) 0.18868(11) 0.0509 1.0000 Uani
O6 O -0.03094(15) 0.18131(9) 0.40602(13) 0.0602 1.0000 Uani
O7 O -0.02983(14) 0.02865(8) 0.10870(11) 0.0543 1.0000 Uani
C1 C 0.47851(13) 0.15129(8) 0.47676(11) 0.0274 1.0000 Uani
C2 C 0.50874(13) 0.22137(8) 0.41075(11) 0.0265 1.0000 Uani
C3 C 0.44370(15) 0.29783(8) 0.41235(12) 0.0299 1.0000 Uani
C4 C 0.60891(16) 0.21532(9) 0.34960(13) 0.0326 1.0000 Uani
C5 C 0.48875(17) 0.36040(10) 0.35301(13) 0.0365 1.0000 Uani
C6 C 0.34727(17) 0.31122(10) 0.47993(14) 0.0383 1.0000 Uani
C7 C 0.2551(3) 0.37068(14) 0.4635(2) 0.0619 1.0000 Uani
C8 C 0.37801(14) 0.08784(8) 0.41155(12) 0.0277 1.0000 Uani
C9 C 0.28155(14) 0.04735(8) 0.45882(12) 0.0291 1.0000 Uani
C10 C 0.36691(15) 0.06593(9) 0.29735(13) 0.0337 1.0000 Uani
C11 C 0.18595(16) -0.00827(9) 0.38642(13) 0.0346 1.0000 Uani
C12 C 0.26379(16) 0.07100(9) 0.56778(13) 0.0341 1.0000 Uani
C13 C 0.2077(2) 0.02362(13) 0.62737(16) 0.0498 1.0000 Uani
C14 C 0.78809(16) 0.24342(9) 0.57687(14) 0.0381 1.0000 Uani
C15 C 0.78636(18) 0.34999(9) 0.40871(13) 0.0386 1.0000 Uani
C16 C 0.66288(19) 0.37862(10) 0.57773(14) 0.0420 1.0000 Uani
C17 C 0.18927(16) 0.19834(9) 0.23800(13) 0.0350 1.0000 Uani
C18 C 0.04713(16) 0.15191(9) 0.36810(14) 0.0370 1.0000 Uani
C19 C 0.05023(16) 0.05868(9) 0.18476(13) 0.0371 1.0000 Uani
H41 H 0.5841(19) 0.2391(11) 0.2742(16) 0.0399 1.0000 Uiso
H42 H 0.6660(19) 0.1680(11) 0.3638(15) 0.0393 1.0000 Uiso
H51 H 0.466(2) 0.4129(12) 0.3685(16) 0.0445 1.0000 Uiso
H52 H 0.495(2) 0.3533(11) 0.2782(16) 0.0432 1.0000 Uiso
H61 H 0.355(2) 0.2715(12) 0.5379(16) 0.0465 1.0000 Uiso
H71 H 0.194(3) 0.3771(15) 0.509(2) 0.0743 1.0000 Uiso
H72 H 0.246(3) 0.4074(15) 0.405(2) 0.0744 1.0000 Uiso
H101 H 0.4169(19) 0.0979(11) 0.2590(15) 0.0393 1.0000 Uiso
H102 H 0.3599(19) 0.0098(11) 0.2781(15) 0.0391 1.0000 Uiso
H111 H 0.103(2) -0.0269(11) 0.4097(15) 0.0405 1.0000 Uiso
H112 H 0.220(2) -0.0437(11) 0.3424(15) 0.0404 1.0000 Uiso
H121 H 0.2934(19) 0.1223(11) 0.5928(16) 0.0410 1.0000 Uiso
H131 H 0.197(2) 0.0427(13) 0.6976(19) 0.0599 1.0000 Uiso
H132 H 0.178(2) -0.0305(13) 0.6007(18) 0.0592 1.0000 Uiso

loop_
_atom_site_aniso_label
_atom_site_aniso_U_11
_atom_site_aniso_U_22
_atom_site_aniso_U_33
_atom_site_aniso_U_23
_atom_site_aniso_U_13
_atom_site_aniso_U_12
Fe1 0.03028(10) 0.02640(10) 0.02791(10) -0.00148(7) 0.00969(8) -0.00466(7)
Fe2 0.02464(9) 0.02544(10) 0.03009(10) -0.00059(7) 0.00787(7) -0.00067(7)
O1 0.0350(5) 0.0411(6) 0.0318(5) 0.0041(4) 0.0044(4) -0.0081(4)
O2 0.0434(7) 0.0586(8) 0.0618(8) 0.0204(7) -0.0029(6) -0.0052(6)
O3 0.0686(9) 0.0641(8) 0.0584(8) -0.0031(7) 0.0348(7) -0.0279(7)
O4 0.0983(12) 0.0560(8) 0.0617(9) -0.0290(7) 0.0374(9) -0.0187(8)
O5 0.0494(7) 0.0475(7) 0.0512(7) 0.0193(6) 0.0098(6) -0.0047(5)
O6 0.0517(8) 0.0602(8) 0.0815(10) 0.0027(7) 0.0394(7) 0.0168(6)
O7 0.0488(7) 0.0504(7) 0.0484(7) -0.0105(6) -0.0054(6) -0.0016(6)
C1 0.0221(6) 0.0276(6) 0.0329(6) -0.0008(5) 0.0092(5) 0.0016(5)
C2 0.0236(6) 0.0273(6) 0.0276(6) -0.0027(5) 0.0067(5) -0.0026(5)
C3 0.0277(6) 0.0305(7) 0.0307(6) 0.0015(5) 0.0083(5) 0.0024(5)
C4 0.0315(7) 0.0333(7) 0.0354(7) -0.0078(6) 0.0142(6) -0.0044(6)
C5 0.0399(8) 0.0326(7) 0.0356(7) 0.0051(6) 0.0101(6) 0.0025(6)
C6 0.0395(8) 0.0365(8) 0.0429(8) 0.0029(6) 0.0190(7) 0.0070(6)
C7 0.0658(13) 0.0631(13) 0.0699(13) 0.0156(11) 0.0400(11) 0.0304(10)
C8 0.0232(6) 0.0246(6) 0.0342(6) -0.0009(5) 0.0076(5) 0.0025(5)
C9 0.0269(6) 0.0234(6) 0.0344(7) 0.0028(5) 0.0062(5) 0.0013(5)
C10 0.0293(7) 0.0340(7) 0.0393(7) -0.0088(6) 0.0131(6) -0.0005(5)
C11 0.0345(7) 0.0253(6) 0.0419(8) 0.0006(6) 0.0095(6) -0.0023(5)
C12 0.0321(7) 0.0360(7) 0.0329(7) 0.0025(6) 0.0087(6) -0.0029(6)
C13 0.0481(10) 0.0600(11) 0.0407(9) 0.0106(8) 0.0136(7) -0.0101(8)
C14 0.0333(7) 0.0374(8) 0.0398(8) 0.0009(6) 0.0065(6) -0.0105(6)
C15 0.0427(8) 0.0363(8) 0.0373(7) -0.0042(6) 0.0134(6) -0.0114(6)
C16 0.0511(9) 0.0384(8) 0.0377(8) -0.0052(7) 0.0158(7) -0.0107(7)
C17 0.0294(7) 0.0383(8) 0.0353(7) 0.0018(6) 0.0075(6) -0.0007(6)
C18 0.0333(7) 0.0323(7) 0.0468(8) 0.0047(6) 0.0148(6) 0.0017(6)
C19 0.0331(7) 0.0353(7) 0.0394(8) 0.0002(6) 0.0068(6) 0.0009(6)

loop_
_atom_type_symbol
_atom_type_scat_dispersion_real
_atom_type_scat_dispersion_imag
_atom_type_scat_Cromer_Mann_a1
_atom_type_scat_Cromer_Mann_b1
_atom_type_scat_Cromer_Mann_a2
_atom_type_scat_Cromer_Mann_b2
_atom_type_scat_Cromer_Mann_a3
_atom_type_scat_Cromer_Mann_b3
_atom_type_scat_Cromer_Mann_a4
_atom_type_scat_Cromer_Mann_b4
_atom_type_scat_Cromer_Mann_c
_atom_type_scat_source
C 0.0033 0.0016 2.3100 20.8439 1.0200 10.2075 1.5886 0.5687 0.8650 51.6512 0.2156 'International Tables Vol C 4.2.6.8 and 6.1.1.4'
H 0.0000 0.0000 0.4930 10.5109 0.3229 26.1257 0.1402 3.1424 0.0408 57.7998 0.0030 'International Tables Vol C 4.2.6.8 and 6.1.1.4'
Fe 0.3463 0.8444 11.7695 4.7611 7.3573 0.3072 3.5222 15.3535 2.3045 76.8805 1.0369 'International Tables Vol C 4.2.6.8 and 6.1.1.4'
O 0.0106 0.0060 3.0485 13.2771 2.2868 5.7011 1.5463 0.3239 0.8670 32.9089 0.2508 'International Tables Vol C 4.2.6.8 and 6.1.1.4'

loop_
_exptl_crystal_face_index_h
_exptl_crystal_face_index_k
_exptl_crystal_face_index_l
_exptl_crystal_face_perp_dist
1 0 0 0.020
-1 0 0 0.130
0 1 0 0.130
0 -1 0 0.080
0 0 1 0.180
0 0 -1 0.240
0 -4 4 0.119
0 2 1 0.170
1 1 -2 0.208
-1 -1 2 0.177

loop_
_geom_angle_atom_site_label_1
_geom_angle_atom_site_label_2
_geom_angle_atom_site_label_3
_geom_angle
_geom_angle_publ_flag
C2 Fe1 C3 40.58(5) yes
C2 Fe1 C4 40.45(5) yes
C3 Fe1 C4 71.83(6) yes
C2 Fe1 C5 71.21(6) yes
C3 Fe1 C5 40.09(6) yes
C4 Fe1 C5 80.04(6) yes
C2 Fe1 C14 97.21(6) yes
C3 Fe1 C14 127.73(6) yes
C4 Fe1 C14 94.03(7) yes
C5 Fe1 C14 167.63(6) yes
C2 Fe1 C15 129.96(6) yes
C3 Fe1 C15 129.88(7) yes
C4 Fe1 C15 91.43(6) yes
C5 Fe1 C15 91.50(7) yes
C14 Fe1 C15 99.54(7) yes
C2 Fe1 C16 123.85(6) yes
C3 Fe1 C16 92.95(7) yes
C4 Fe1 C16 163.97(7) yes
C5 Fe1 C16 91.59(7) yes
C14 Fe1 C16 91.45(8) yes
C15 Fe1 C16 102.51(7) yes
C8 Fe2 C9 40.49(5) yes
C8 Fe2 C10 40.77(6) yes
C9 Fe2 C10 71.47(6) yes
C8 Fe2 C11 70.57(6) yes
C9 Fe2 C11 39.16(5) yes
C10 Fe2 C11 79.23(6) yes
C8 Fe2 C17 101.86(6) yes
C9 Fe2 C17 137.16(6) yes
C10 Fe2 C17 90.85(7) yes
C11 Fe2 C17 170.08(7) yes
C8 Fe2 C18 117.70(6) yes
C9 Fe2 C18 92.28(6) yes
C10 Fe2 C18 158.20(7) yes
C11 Fe2 C18 97.53(7) yes
C17 Fe2 C18 91.68(7) yes
C8 Fe2 C19 136.56(6) yes
C9 Fe2 C19 124.65(6) yes
C10 Fe2 C19 100.60(7) yes
C11 Fe2 C19 85.63(7) yes
C17 Fe2 C19 96.33(7) yes
C18 Fe2 C19 100.64(7) yes
O1 C1 C2 121.90(12) yes
O1 C1 C8 120.69(12) yes
C2 C1 C8 117.41(11) yes
C1 C2 Fe1 125.59(9) yes
C1 C2 C3 120.78(11) yes
Fe1 C2 C3 70.63(8) yes
C1 C2 C4 121.76(12) yes
Fe1 C2 C4 71.63(8) yes
C3 C2 C4 117.37(12) yes
C2 C3 Fe1 68.78(7) yes
C2 C3 C5 115.24(13) yes
Fe1 C3 C5 70.94(8) yes
C2 C3 C6 121.13(13) yes
Fe1 C3 C6 125.42(11) yes
C5 C3 C6 123.40(13) yes
Fe1 C4 C2 67.91(7) yes
Fe1 C4 H41 109.8(11) no
C2 C4 H41 118.8(10) no
Fe1 C4 H42 117.3(11) no
C2 C4 H42 115.3(11) no
H41 C4 H42 117.7(15) no
Fe1 C5 C3 68.97(8) yes
Fe1 C5 H51 117.1(12) no
C3 C5 H51 115.9(12) no
Fe1 C5 H52 109.9(11) no
C3 C5 H52 122.7(11) no
H51 C5 H52 114.1(16) no
C3 C6 C7 124.36(17) yes
C3 C6 H61 114.7(11) no
C7 C6 H61 120.9(11) no
C6 C7 H71 121.8(15) no
C6 C7 H72 120.0(15) no
H71 C7 H72 118(2) no
C1 C8 Fe2 125.81(9) yes
C1 C8 C9 121.16(12) yes
Fe2 C8 C9 71.38(7) yes
C1 C8 C10 122.86(12) yes
Fe2 C8 C10 70.50(8) yes
C9 C8 C10 115.93(12) yes
Fe2 C9 C8 68.13(7) yes
Fe2 C9 C11 71.80(8) yes
C8 C9 C11 115.87(13) yes
Fe2 C9 C12 121.67(10) yes
C8 C9 C12 122.81(12) yes
C11 C9 C12 120.52(13) yes
C8 C10 Fe2 68.73(8) yes
C8 C10 H101 117.9(11) no
Fe2 C10 H101 119.1(11) no
C8 C10 H102 118.0(11) no
Fe2 C10 H102 109.7(11) no
H101 C10 H102 115.1(15) no
Fe2 C11 C9 69.04(8) yes
Fe2 C11 H111 118.3(10) no
C9 C11 H111 117.0(10) no
Fe2 C11 H112 105.9(11) no
C9 C11 H112 119.7(11) no
H111 C11 H112 116.9(15) no
C9 C12 C13 123.60(16) yes
C9 C12 H121 116.0(11) no
C13 C12 H121 120.4(12) no
C12 C13 H131 120.0(13) no
C12 C13 H132 119.7(13) no
H131 C13 H132 120.3(18) no
O2 C14 Fe1 177.66(14) yes
O3 C15 Fe1 176.93(15) yes
O4 C16 Fe1 178.29(17) yes
O5 C17 Fe2 176.37(14) yes
Fe2 C18 O6 179.21(14) yes
O7 C19 Fe2 177.99(15) yes

loop_
_geom_bond_atom_site_label_1
_geom_bond_atom_site_label_2
_geom_bond_distance
_geom_bond_publ_flag
Fe1 C2 2.0443(13) yes
Fe1 C3 2.0689(14) yes
Fe1 C4 2.0939(14) yes
Fe1 C5 2.0950(15) yes
Fe1 C14 1.7971(16) yes
Fe1 C15 1.7928(16) yes
Fe1 C16 1.7867(16) yes
Fe2 C8 2.0534(13) yes
Fe2 C9 2.0967(13) yes
Fe2 C10 2.0772(14) yes
Fe2 C11 2.1329(15) yes
Fe2 C17 1.7888(15) yes
Fe2 C18 1.8050(16) yes
Fe2 C19 1.7937(15) yes
O1 C1 1.2180(17) yes
O2 C14 1.139(2) yes
O3 C15 1.1351(19) yes
O4 C16 1.142(2) yes
O5 C17 1.1383(19) yes
O6 C18 1.1350(19) yes
O7 C19 1.1354(19) yes
C1 C2 1.5105(19) yes
C1 C8 1.4955(18) yes
C2 C3 1.4267(19) yes
C2 C4 1.4315(19) yes
C3 C5 1.427(2) yes
C3 C6 1.475(2) yes
C4 H41 0.975(18) no
C4 H42 0.950(19) no
C5 H51 0.94(2) no
C5 H52 0.961(19) no
C6 C7 1.313(2) yes
C6 H61 0.96(2) no
C7 H71 0.96(3) no
C7 H72 0.94(3) no
C8 C9 1.4367(19) yes
C8 C10 1.439(2) yes
C9 C11 1.418(2) yes
C9 C12 1.477(2) yes
C10 H101 0.951(18) no
C10 H102 0.960(18) no
C11 H111 1.000(18) no
C11 H112 0.935(18) no
C12 C13 1.320(2) yes
C12 H121 0.923(19) no
C13 H131 0.97(2) no
C13 H132 0.97(2) no

loop_
_geom_contact_atom_site_label_1
_geom_contact_atom_site_label_2
_geom_contact_distance
_geom_contact_site_symmetry_2
_geom_contact_publ_flag
O1 C11 3.497(2) 2_656 no
O1 C5 3.587(2) 4 no
O2 O3 3.103(2) 4 no
O2 O5 3.165(2) 4_655 no
O2 C11 3.330(2) 2_656 no
O2 C17 3.386(2) 4_655 no
O2 O6 3.427(2) 1_655 no
O3 O7 2.989(2) 3_655 no
O3 C19 3.260(2) 3_655 no
O3 O7 3.292(2) 4_655 no
O3 O6 3.418(2) 1_655 no
O3 C11 3.558(2) 3_655 no
O4 C13 3.184(2) 3_656 no
O4 O7 3.334(2) 4_655 no
O5 C12 3.424(2) 4_554 no
O5 C6 3.552(2) 4_554 no
O6 C15 3.339(2) 1_455 no
O6 C14 3.350(3) 1_455 no
O6 C4 3.435(2) 1_455 no
O7 O7 3.102(3) 2 no
O7 C15 3.265(2) 4_454 no
O7 C16 3.308(2) 4_454 no
O7 C7 3.369(3) 3_545 no

loop_
_geom_torsion_atom_site_label_1
_geom_torsion_atom_site_label_2
_geom_torsion_atom_site_label_3
_geom_torsion_atom_site_label_4
_geom_torsion
_geom_torsion_publ_flag
Fe1 C2 C1 O1 10.0(2) no
Fe1 C2 C1 C8 -169.2(1) no
Fe1 C2 C3 C5 55.2(1) no
Fe1 C2 C3 C6 -119.5(1) no
Fe1 C3 C2 C1 120.6(1) no
Fe1 C3 C2 C4 -56.1(1) no
Fe1 C3 C6 C7 114.1(2) no
Fe1 C4 C2 C1 -121.0(1) no
Fe1 C4 C2 C3 55.6(1) no
Fe1 C5 C3 C2 -54.1(1) no
Fe1 C5 C3 C6 120.4(1) no
Fe2 C8 C1 O1 124.8(1) no
Fe2 C8 C1 C2 -56.0(2) no
Fe2 C8 C9 C11 55.3(1) no
Fe2 C8 C9 C12 -114.5(1) no
Fe2 C9 C8 C1 121.2(1) no
Fe2 C9 C8 C10 -56.3(1) no
Fe2 C9 C12 C13 115.9(2) no
Fe2 C10 C8 C1 -120.7(1) no
Fe2 C10 C8 C9 56.7(1) no
Fe2 C11 C9 C8 -53.5(1) no
Fe2 C11 C9 C12 116.6(1) no
O1 C1 C2 C3 -77.2(2) no
O1 C1 C2 C4 99.3(2) no
O1 C1 C8 C9 36.2(2) no
O1 C1 C8 C10 -146.6(1) no
C1 C2 Fe1 C3 -114.5(2) no
C1 C2 Fe1 C4 116.4(1) no
C1 C2 Fe1 C5 -146.9(1) no
C1 C2 Fe1 C14 28.6(1) no
C1 C2 Fe1 C15 137.5(1) no
C1 C2 Fe1 C16 -68.0(1) no
C1 C2 C3 C5 175.8(1) no
C1 C2 C3 C6 1.1(2) no
C1 C8 Fe2 C9 -115.5(2) no
C1 C8 Fe2 C10 117.0(2) no
C1 C8 Fe2 C11 -146.9(2) no
C1 C8 Fe2 C17 39.7(1) no
C1 C8 Fe2 C18 -58.5(2) no
C1 C8 Fe2 C19 152.4(1) no
C1 C8 C9 C11 176.5(1) no
C1 C8 C9 C12 6.7(2) no
C2 Fe1 C3 C5 -128.2(1) no
C2 Fe1 C3 C6 113.9(2) no
C2 Fe1 C5 C3 32.70(9) no
C2 C1 C8 C9 -144.6(1) no
C2 C1 C8 C10 32.7(2) no
C2 C3 Fe1 C4 32.02(9) no
C2 C3 Fe1 C5 128.2(1) no
C2 C3 Fe1 C14 -48.7(1) no
C2 C3 Fe1 C15 108.1(1) no
C2 C3 Fe1 C16 -142.9(1) no
C2 C3 C6 C7 -161.0(2) no
C2 C4 Fe1 C3 -32.12(8) no
C2 C4 Fe1 C5 -72.67(9) no
C2 C4 Fe1 C14 96.39(9) no
C2 C4 Fe1 C15 -163.95(8) no
C2 C4 Fe1 C16 -13.3(3) no
C3 Fe1 C2 C4 129.1(1) no
C3 C2 Fe1 C4 -129.1(1) no
C3 C2 Fe1 C5 -32.33(9) no
C3 C2 Fe1 C14 143.2(1) no
C3 C2 Fe1 C15 -107.9(1) no
C3 C2 Fe1 C16 46.5(1) no
C3 C2 C1 C8 103.6(1) no
C3 C5 Fe1 C4 73.6(1) no
C3 C5 Fe1 C14 11.5(4) no
C3 C5 Fe1 C15 164.7(1) no
C3 C5 Fe1 C16 -92.7(1) no
C4 Fe1 C3 C5 -96.2(1) no
C4 Fe1 C3 C6 145.9(1) no
C4 C2 Fe1 C5 96.74(9) no
C4 C2 Fe1 C14 -87.75(9) no
C4 C2 Fe1 C15 21.1(1) no
C4 C2 Fe1 C16 175.61(9) no
C4 C2 C1 C8 -79.9(2) no
C4 C2 C3 C5 -0.8(2) no
C4 C2 C3 C6 -175.5(1) no
C5 Fe1 C3 C6 -118.0(2) no
C5 C3 Fe1 C14 -176.9(1) no
C5 C3 Fe1 C15 -20.0(1) no
C5 C3 Fe1 C16 89.0(1) no
C5 C3 C6 C7 24.8(2) no
C6 C3 Fe1 C14 65.1(1) no
C6 C3 Fe1 C15 -138.0(1) no
C6 C3 Fe1 C16 -29.0(1) no
C8 Fe2 C9 C11 -128.8(1) no
C8 Fe2 C9 C12 116.0(1) no
C8 Fe2 C11 C9 32.44(9) no
C8 C9 Fe2 C10 33.12(8) no
C8 C9 Fe2 C11 128.8(1) no
C8 C9 Fe2 C17 -37.1(1) no
C8 C9 Fe2 C18 -132.05(9) no
C8 C9 Fe2 C19 123.4(1) no
C8 C9 C12 C13 -161.2(1) no
C8 C10 Fe2 C9 -32.91(8) no
C8 C10 Fe2 C11 -72.67(9) no
C8 C10 Fe2 C17 107.30(9) no
C8 C10 Fe2 C18 10.6(2) no
C8 C10 Fe2 C19 -156.09(9) no
C9 Fe2 C8 C10 127.5(1) no
C9 C8 Fe2 C10 -127.5(1) no
C9 C8 Fe2 C11 -31.44(8) no
C9 C8 Fe2 C17 155.22(9) no
C9 C8 Fe2 C18 56.9(1) no
C9 C8 Fe2 C19 -92.1(1) no
C9 C11 Fe2 C10 73.8(1) no
C9 C11 Fe2 C18 -84.3(1) no
C9 C11 Fe2 C19 175.5(1) no
C10 Fe2 C9 C11 -95.7(1) no
C10 Fe2 C9 C12 149.1(1) no
C10 C8 Fe2 C11 96.06(9) no
C10 C8 Fe2 C17 -77.3(1) no
C10 C8 Fe2 C18 -175.57(9) no
C10 C8 Fe2 C19 35.4(1) no
C10 C8 C9 C11 -0.9(2) no
C10 C8 C9 C12 -170.7(1) no
C11 Fe2 C9 C12 -115.2(2) no
C11 C9 Fe2 C17 -165.9(1) no
C11 C9 Fe2 C18 99.1(1) no
C11 C9 Fe2 C19 -5.5(1) no
C11 C9 C12 C13 29.4(2) no
C12 C9 Fe2 C17 78.9(2) no
C12 C9 Fe2 C18 -16.0(1) no
C12 C9 Fe2 C19 -120.6(1) no
